data_1524549
loop_
_publ_author_name
'Hjerten, I.'
'Werner, P.E.'
'Marinder, B.O.'
'Salwen, A.'

_publ_section_title
;
 Structural investigations on the monoclinic sigma-phase in the Cr - Fe -
 Ni - Mo system
;
_journal_name_full 'Acta Chemica Scandinavica, Series A: (28,1974-)'
_journal_page_first 203
_journal_page_last 206
_journal_volume 36
_journal_year 1982
_chemical_formula_sum 'Cr11 Fe13 Mo3 Ni3'
_chemical_name_systematic '(Cr11 Fe13 Ni3) Mo3'
_space_group_IT_number 3
_symmetry_space_group_name_Hall 'P 2y'
_symmetry_space_group_name_H-M 'P 1 2 1'
_cell_angle_alpha 90
_cell_angle_beta 90.15
_cell_angle_gamma 90
_cell_formula_units_Z 1
_cell_length_a 8.8915
_cell_length_b 4.6088
_cell_length_c 8.8618
_cell_volume 363.148
_citation_journal_id_ASTM ACAPCT
_cod_data_source_file Hjerten_ACAPCT_1982_1289.cif
_cod_data_source_block Cr11Fe13Mo3Ni3
_cod_original_cell_volume 363.1478
_cod_database_code 1524549

loop_
_symmetry_equiv_pos_as_xyz
x,y,z
-x,y,-z

loop_
_atom_site_label
_atom_site_type_symbol
_atom_site_fract_x
_atom_site_fract_y
_atom_site_fract_z
_atom_site_occupancy
_atom_site_U_iso_or_equiv
Cr4 Cr 0.8987 0.5059 0.1015 0.385 0.0
Cr6 Cr 0.9636 0.5039 0.3684 0.385 0.0
Fe9 Fe 0.739 0.0053 0.0664 0.5 0.0
Fe1 Fe 0 0 0 0.5 0.0
Fe5 Fe 0.4638 0.0093 0.1314 0.5 0.0
Cr9 Cr 0.739 0.0053 0.0664 0.385 0.0
Fe2 Fe 0.5 0.5 0.5 0.5 0.0
Mo14 Mo 0.6789 0.7665 0.3166 0.75 0.0
Cr3 Cr 0.3987 0.0052 0.3985 0.385 0.0
Ni11 Ni 0.0656 0.0158 0.7389 0.115 0.0
Cr1 Cr 0 0 0 0.385 0.0
Cr5 Cr 0.4638 0.0093 0.1314 0.385 0.0
Ni9 Ni 0.739 0.0053 0.0664 0.115 0.0
Ni8 Ni 0.6314 0.5132 0.0366 0.115 0.0
Fe10 Fe 0.2392 0.5168 0.434 0.5 0.0
Cr11 Cr 0.0656 0.0158 0.7389 0.385 0.0
Ni3 Ni 0.3987 0.0052 0.3985 0.115 0.0
Fe13 Fe 0.1833 0.2709 0.1797 0.5 0.0
Ni4 Ni 0.8987 0.5059 0.1015 0.115 0.0
Mo15 Mo 0.1821 0.7648 0.1853 0.75 0.0
Cr16 Cr 0.688 0.2646 0.3182 0.385 0.0
Fe7 Fe 0.1312 0.0192 0.463 0.5 0.0
Ni5 Ni 0.4638 0.0093 0.1314 0.115 0.0
Ni2 Ni 0.5 0.5 0.5 0.115 0.0
Fe3 Fe 0.3987 0.0052 0.3985 0.5 0.0
Ni7 Ni 0.1312 0.0192 0.463 0.115 0.0
Ni6 Ni 0.9636 0.5039 0.3684 0.115 0.0
Ni13 Ni 0.1833 0.2709 0.1797 0.115 0.0
Ni12 Ni 0.5659 0.5179 0.7609 0.115 0.0
Ni1 Ni 0 0 0 0.115 0.0
Cr8 Cr 0.6314 0.5132 0.0366 0.385 0.0
Cr13 Cr 0.1833 0.2709 0.1797 0.385 0.0
Fe12 Fe 0.5659 0.5179 0.7609 0.5 0.0
Fe4 Fe 0.8987 0.5059 0.1015 0.5 0.0
Cr7 Cr 0.1312 0.0192 0.463 0.385 0.0
Ni10 Ni 0.2392 0.5168 0.434 0.115 0.0
Fe8 Fe 0.6314 0.5132 0.0366 0.5 0.0
Fe11 Fe 0.0656 0.0158 0.7389 0.5 0.0
Cr12 Cr 0.5659 0.5179 0.7609 0.385 0.0
Cr14 Cr 0.6789 0.7665 0.3166 0.25 0.0
Cr10 Cr 0.2392 0.5168 0.434 0.385 0.0
Ni16 Ni 0.688 0.2646 0.3182 0.115 0.0
Cr2 Cr 0.5 0.5 0.5 0.385 0.0
Fe16 Fe 0.688 0.2646 0.3182 0.5 0.0
Cr15 Cr 0.1821 0.7648 0.1853 0.25 0.0
Fe6 Fe 0.9636 0.5039 0.3684 0.5 0.0
